data_4511199
loop_
_publ_author_name
'Nandi, Goutam'
'Titi, Hatem M.'
'Goldberg, Israel'

_publ_section_title
;
 Exploring Supramolecular Self-Assembly of Metalloporphyrin Tectons by
 Halogen Bonding. 2
;
_journal_issue 7
_journal_name_full 'Crystal Growth &amp; Design'
_journal_page_first 3557
_journal_paper_doi 10.1021/cg500491c
_journal_volume 14
_journal_year 2014
_chemical_formula_moiety 'C56 H32 I4 N6 O6 Sn'
_chemical_formula_sum 'C56 H32 I4 N6 O6 Sn'
_chemical_formula_weight 1511.17
_chemical_name_systematic
; 
 ? 
;
_space_group_IT_number 2
_symmetry_cell_setting triclinic
_symmetry_space_group_name_Hall '-P 1'
_symmetry_space_group_name_H-M 'P -1'
_atom_sites_solution_hydrogens geom
_atom_sites_solution_primary direct
_atom_sites_solution_secondary difmap
_audit_creation_method SHELXL-97
_cell_angle_alpha 63.262(2)
_cell_angle_beta 83.086(2)
_cell_angle_gamma 69.742(2)
_cell_formula_units_Z 1
_cell_length_a 10.9162(7)
_cell_length_b 12.1614(8)
_cell_length_c 13.2689(9)
_cell_measurement_reflns_used 4241
_cell_measurement_temperature 110(2)
_cell_measurement_theta_max 25.13
_cell_measurement_theta_min 1.72
_cell_volume 1474.55(17)
_computing_cell_refinement 'Saint, Bruker-AXS'
_computing_data_collection 'Apex2, Bruker-AXS'
_computing_data_reduction 'Saint, Bruker-AXS'
_computing_structure_refinement 'SHELXL-97 (Sheldrick, 2008)'
_computing_structure_solution 'SHELXS-2012 (Sheldrick, 2008)'
_diffrn_ambient_temperature 110(2)
_diffrn_detector_area_resol_mean 1.75
_diffrn_measured_fraction_theta_full 0.972
_diffrn_measured_fraction_theta_max 0.972
_diffrn_measurement_device_type 'ApexDuo, Bruker-AXS'
_diffrn_measurement_method '0.5 deg. \f and \w scans'
_diffrn_radiation_monochromator graphite
_diffrn_radiation_source 'fine-focus sealed tube'
_diffrn_radiation_type MoK\a
_diffrn_radiation_wavelength 0.71073
_diffrn_reflns_av_R_equivalents 0.0302
_diffrn_reflns_av_sigmaI/netI 0.0371
_diffrn_reflns_limit_h_max 13
_diffrn_reflns_limit_h_min -12
_diffrn_reflns_limit_k_max 13
_diffrn_reflns_limit_k_min -14
_diffrn_reflns_limit_l_max 15
_diffrn_reflns_limit_l_min -15
_diffrn_reflns_number 18215
_diffrn_reflns_theta_full 25.13
_diffrn_reflns_theta_max 25.13
_diffrn_reflns_theta_min 1.72
_diffrn_standards_number 0
_exptl_absorpt_coefficient_mu 2.578
_exptl_absorpt_correction_T_max 0.7826
_exptl_absorpt_correction_T_min 0.5322
_exptl_absorpt_correction_type multi-scan
_exptl_absorpt_process_details 'Apex2, Bruker-AXS'
_exptl_crystal_colour red
_exptl_crystal_density_diffrn 1.702
_exptl_crystal_density_method 'not measured'
_exptl_crystal_description plate
_exptl_crystal_F_000 720
_exptl_crystal_size_max 0.28
_exptl_crystal_size_mid 0.20
_exptl_crystal_size_min 0.10
_platon_squeeze_details
;
;
_refine_diff_density_max 1.390
_refine_diff_density_min -1.275
_refine_diff_density_rms 0.187
_refine_ls_extinction_method none
_refine_ls_goodness_of_fit_ref 1.052
_refine_ls_hydrogen_treatment constr
_refine_ls_matrix_type full
_refine_ls_number_parameters 346
_refine_ls_number_reflns 5115
_refine_ls_number_restraints 18
_refine_ls_restrained_S_all 1.052
_refine_ls_R_factor_all 0.0550
_refine_ls_R_factor_gt 0.0444
_refine_ls_shift/su_max 0.004
_refine_ls_shift/su_mean 0.000
_refine_ls_structure_factor_coef Fsqd
_refine_ls_weighting_details 'calc w=1/[\s^2^(Fo^2^)+(0.0682P)^2^+7.5147P] where P=(Fo^2^+2Fc^2^)/3'
_refine_ls_weighting_scheme calc
_refine_ls_wR_factor_gt 0.1221
_refine_ls_wR_factor_ref 0.1276
_reflns_number_gt 4241
_reflns_number_total 5115
_reflns_threshold_expression >2sigma(I)
_cod_data_source_file cg500491c_si_001.cif
_cod_data_source_block 1
_cod_depositor_comments 'Adding full bibliography for 4511199--4511209.cif.'
_cod_database_code 4511199

loop_
_symmetry_equiv_pos_as_xyz
'x, y, z'
'-x, -y, -z'

loop_
_atom_site_label
_atom_site_type_symbol
_atom_site_fract_x
_atom_site_fract_y
_atom_site_fract_z
_atom_site_U_iso_or_equiv
_atom_site_adp_type
_atom_site_occupancy
_atom_site_symmetry_multiplicity
_atom_site_calc_flag
_atom_site_refinement_flags
Sn Sn 0.5000 0.5000 0.5000 0.01543(16) Uani 1 2 d S
C1 C 0.3421(6) 0.7881(6) 0.5256(5) 0.0197(13) Uani 1 1 d .
C2 C 0.3165(6) 0.6751(6) 0.6078(5) 0.0176(12) Uani 1 1 d .
C3 C 0.2344(6) 0.6659(6) 0.7018(5) 0.0211(13) Uani 1 1 d U
H3 H 0.1878 0.7354 0.7209 0.025 Uiso 1 1 calc R
C4 C 0.2341(6) 0.5425(6) 0.7584(5) 0.0206(13) Uani 1 1 d .
H4 H 0.1879 0.5094 0.8246 0.025 Uiso 1 1 calc R
C5 C 0.3159(6) 0.4697(6) 0.7012(5) 0.0162(12) Uani 1 1 d .
C6 C 0.3417(6) 0.3359(6) 0.7325(5) 0.0184(13) Uani 1 1 d .
C7 C 0.5746(6) 0.7382(6) 0.3193(5) 0.0181(13) Uani 1 1 d .
C8 C 0.5440(7) 0.8752(6) 0.2854(5) 0.0257(15) Uani 1 1 d .
H8 H 0.5793 0.9323 0.2234 0.031 Uiso 1 1 calc R
C9 C 0.4575(6) 0.9090(6) 0.3556(5) 0.0220(13) Uani 1 1 d .
H9 H 0.4216 0.9935 0.3528 0.026 Uiso 1 1 calc R
C10 C 0.4287(6) 0.7936(6) 0.4363(5) 0.0175(12) Uani 1 1 d .
N11 N 0.5017(5) 0.6913(5) 0.4123(4) 0.0176(11) Uani 1 1 d .
N12 N 0.3666(5) 0.5530(4) 0.6104(4) 0.0160(10) Uani 1 1 d .
C13 C 0.2645(6) 0.9133(6) 0.5296(5) 0.0182(13) Uani 1 1 d .
C14 C 0.1697(6) 1.0041(6) 0.4435(5) 0.0239(14) Uani 1 1 d .
H14 H 0.1630 0.9882 0.3809 0.029 Uiso 1 1 calc R
C15 C 0.0856(6) 1.1164(6) 0.4479(5) 0.0242(14) Uani 1 1 d .
H15 H 0.0218 1.1775 0.3887 0.029 Uiso 1 1 calc R
C16 C 0.0955(6) 1.1394(6) 0.5402(5) 0.0220(13) Uani 1 1 d .
C17 C 0.1917(6) 1.0539(6) 0.6238(5) 0.0233(14) Uani 1 1 d .
H17 H 0.2002 1.0716 0.6849 0.028 Uiso 1 1 calc R
C18 C 0.2762(6) 0.9415(6) 0.6178(5) 0.0219(13) Uani 1 1 d .
H18 H 0.3430 0.8829 0.6750 0.026 Uiso 1 1 calc R
I19 I -0.04846(8) 1.29866(8) 0.55513(7) 0.0307(2) Uani 1 1 d .
C20 C 0.2691(6) 0.2677(6) 0.8307(5) 0.0199(13) Uani 1 1 d .
C21 C 0.3153(9) 0.2101(8) 0.9391(7) 0.047(2) Uani 1 1 d U
H21 H 0.3991 0.2081 0.9541 0.056 Uiso 1 1 calc R
C22 C 0.2421(8) 0.1535(8) 1.0291(7) 0.047(2) Uani 1 1 d U
H22 H 0.2761 0.1126 1.1046 0.056 Uiso 1 1 calc R
C23 C 0.1218(7) 0.1575(7) 1.0076(5) 0.0267(15) Uani 1 1 d .
C24 C 0.0746(7) 0.2104(8) 0.9001(6) 0.0382(19) Uani 1 1 d .
H24 H -0.0081 0.2098 0.8853 0.046 Uiso 1 1 calc R
C25 C 0.1499(7) 0.2657(8) 0.8118(6) 0.041(2) Uani 1 1 d .
H25 H 0.1173 0.3031 0.7362 0.049 Uiso 1 1 calc R
I26 I 0.00572(5) 0.08041(5) 1.14266(4) 0.03583(17) Uani 1 1 d .
O27 O 0.6642(7) 0.1059(6) 1.1216(4) 0.0529(16) Uani 1 1 d .
C28 C 0.6466(6) 0.4011(7) 0.7160(5) 0.0273(15) Uani 1 1 d .
C29 C 0.5924(7) 0.4763(7) 0.7748(6) 0.0306(16) Uani 1 1 d .
H29 H 0.5570 0.5684 0.7340 0.037 Uiso 1 1 calc R
C30 C 0.5893(7) 0.4199(7) 0.8897(6) 0.0340(17) Uani 1 1 d .
H30 H 0.5532 0.4728 0.9282 0.041 Uiso 1 1 calc R
C31 C 0.6383(7) 0.2864(7) 0.9501(5) 0.0284(15) Uani 1 1 d .
C32 C 0.6943(7) 0.2069(7) 0.8948(6) 0.0294(15) Uani 1 1 d .
H32 H 0.7293 0.1149 0.9367 0.035 Uiso 1 1 calc R
C33 C 0.6978(7) 0.2645(7) 0.7790(6) 0.0324(16) Uani 1 1 d .
H33 H 0.7352 0.2115 0.7408 0.039 Uiso 1 1 calc R
N34 N 0.6330(7) 0.2266(7) 1.0718(5) 0.0404(16) Uani 1 1 d .
O35 O 0.6034(9) 0.3004(7) 1.1194(5) 0.081(2) Uani 1 1 d .
O36 O 0.6550(4) 0.4550(4) 0.6048(3) 0.0240(10) Uani 1 1 d .

loop_
_atom_site_aniso_label
_atom_site_aniso_U_11
_atom_site_aniso_U_22
_atom_site_aniso_U_33
_atom_site_aniso_U_23
_atom_site_aniso_U_13
_atom_site_aniso_U_12
Sn 0.0186(3) 0.0119(3) 0.0113(3) -0.0035(2) 0.0062(2) -0.0040(2)
C1 0.022(3) 0.015(3) 0.018(3) -0.007(3) 0.000(2) -0.002(3)
C2 0.017(3) 0.019(3) 0.016(3) -0.011(2) 0.002(2) -0.002(2)
C3 0.021(2) 0.022(2) 0.0196(19) -0.0092(15) 0.0029(15) -0.0056(15)
C4 0.021(3) 0.024(3) 0.017(3) -0.010(3) 0.006(2) -0.008(3)
C5 0.014(3) 0.018(3) 0.016(3) -0.008(2) 0.004(2) -0.005(2)
C6 0.019(3) 0.019(3) 0.016(3) -0.005(2) 0.006(2) -0.010(3)
C7 0.018(3) 0.015(3) 0.017(3) -0.003(2) 0.003(2) -0.008(2)
C8 0.035(4) 0.027(4) 0.021(3) -0.011(3) 0.010(3) -0.019(3)
C9 0.024(3) 0.020(3) 0.021(3) -0.006(3) 0.003(3) -0.010(3)
C10 0.021(3) 0.017(3) 0.013(3) -0.008(2) 0.000(2) -0.002(3)
N11 0.019(3) 0.015(3) 0.015(2) -0.005(2) 0.005(2) -0.005(2)
N12 0.022(3) 0.009(2) 0.013(2) -0.0013(19) 0.000(2) -0.005(2)
C13 0.018(3) 0.016(3) 0.020(3) -0.010(3) 0.005(2) -0.004(3)
C14 0.029(4) 0.027(4) 0.019(3) -0.014(3) 0.000(3) -0.009(3)
C15 0.022(3) 0.020(3) 0.024(3) -0.006(3) -0.005(3) -0.002(3)
C16 0.022(3) 0.019(3) 0.020(3) -0.008(3) 0.002(3) -0.002(3)
C17 0.024(3) 0.028(4) 0.021(3) -0.014(3) 0.002(3) -0.008(3)
C18 0.020(3) 0.020(3) 0.020(3) -0.007(3) -0.003(2) -0.001(3)
I19 0.0302(4) 0.0275(4) 0.0308(3) -0.0197(3) -0.0034(3) 0.0056(3)
C20 0.020(3) 0.022(3) 0.018(3) -0.006(3) 0.004(2) -0.012(3)
C21 0.045(2) 0.048(2) 0.046(2) -0.0186(12) 0.0016(10) -0.0177(12)
C22 0.046(2) 0.048(2) 0.046(2) -0.0185(12) 0.0017(10) -0.0171(12)
C23 0.026(4) 0.033(4) 0.022(3) -0.011(3) 0.013(3) -0.016(3)
C24 0.030(4) 0.060(5) 0.028(4) -0.012(4) 0.007(3) -0.031(4)
C25 0.034(4) 0.061(5) 0.020(3) -0.004(3) -0.001(3) -0.026(4)
I26 0.0372(3) 0.0358(3) 0.0298(3) -0.0095(2) 0.0166(2) -0.0184(2)
O27 0.084(5) 0.043(4) 0.031(3) -0.006(3) 0.007(3) -0.036(3)
C28 0.024(3) 0.033(4) 0.024(3) -0.012(3) 0.001(3) -0.009(3)
C29 0.037(4) 0.023(4) 0.027(4) -0.010(3) -0.006(3) -0.002(3)
C30 0.039(4) 0.038(4) 0.028(4) -0.022(3) -0.003(3) -0.004(3)
C31 0.030(4) 0.034(4) 0.018(3) -0.005(3) 0.004(3) -0.017(3)
C32 0.034(4) 0.023(4) 0.027(4) -0.007(3) -0.003(3) -0.007(3)
C33 0.033(4) 0.031(4) 0.030(4) -0.017(3) -0.001(3) 0.000(3)
N34 0.054(4) 0.039(4) 0.026(3) -0.014(3) 0.003(3) -0.014(3)
O35 0.131(7) 0.059(4) 0.036(3) -0.024(3) 0.008(4) -0.007(4)
O36 0.019(2) 0.028(2) 0.016(2) -0.0046(19) 0.0054(17) -0.0065(19)

loop_
_atom_type_symbol
_atom_type_description
_atom_type_scat_dispersion_real
_atom_type_scat_dispersion_imag
_atom_type_scat_source
C C 0.0033 0.0016 'International Tables Vol C Tables 4.2.6.8 and 6.1.1.4'
N N 0.0061 0.0033 'International Tables Vol C Tables 4.2.6.8 and 6.1.1.4'
O O 0.0106 0.0060 'International Tables Vol C Tables 4.2.6.8 and 6.1.1.4'
Sn Sn -0.6537 1.4246 'International Tables Vol C Tables 4.2.6.8 and 6.1.1.4'
I I -0.4742 1.8119 'International Tables Vol C Tables 4.2.6.8 and 6.1.1.4'
H H 0.0000 0.0000 'International Tables Vol C Tables 4.2.6.8 and 6.1.1.4'

loop_
_geom_angle_atom_site_label_1
_geom_angle_atom_site_label_2
_geom_angle_atom_site_label_3
_geom_angle
_geom_angle_site_symmetry_1
_geom_angle_site_symmetry_3
O36 Sn O36 179.999(1) . 2_666
O36 Sn N11 89.92(18) . .
O36 Sn N11 90.09(18) 2_666 .
O36 Sn N11 90.09(18) . 2_666
O36 Sn N11 89.91(18) 2_666 2_666
N11 Sn N11 179.999(1) . 2_666
O36 Sn N12 89.60(18) . 2_666
O36 Sn N12 90.40(18) 2_666 2_666
N11 Sn N12 90.01(18) . 2_666
N11 Sn N12 89.99(18) 2_666 2_666
O36 Sn N12 90.40(18) . .
O36 Sn N12 89.60(18) 2_666 .
N11 Sn N12 89.99(18) . .
N11 Sn N12 90.01(18) 2_666 .
N12 Sn N12 179.999(2) 2_666 .
C2 C1 C10 125.9(6) . .
C2 C1 C13 116.6(5) . .
C10 C1 C13 117.3(5) . .
N12 C2 C1 125.4(5) . .
N12 C2 C3 107.6(5) . .
C1 C2 C3 126.9(6) . .
C4 C3 C2 108.6(6) . .
C4 C3 H3 125.7 . .
C2 C3 H3 125.7 . .
C3 C4 C5 107.8(5) . .
C3 C4 H4 126.1 . .
C5 C4 H4 126.1 . .
N12 C5 C6 125.8(5) . .
N12 C5 C4 108.0(5) . .
C6 C5 C4 126.2(5) . .
C7 C6 C5 127.1(5) 2_666 .
C7 C6 C20 116.9(5) 2_666 .
C5 C6 C20 115.9(5) . .
N11 C7 C6 125.1(5) . 2_666
N11 C7 C8 107.5(5) . .
C6 C7 C8 127.4(5) 2_666 .
C9 C8 C7 108.7(5) . .
C9 C8 H8 125.6 . .
C7 C8 H8 125.6 . .
C8 C9 C10 107.6(6) . .
C8 C9 H9 126.2 . .
C10 C9 H9 126.2 . .
N11 C10 C1 126.6(5) . .
N11 C10 C9 108.1(5) . .
C1 C10 C9 125.2(5) . .
C10 N11 C7 108.0(5) . .
C10 N11 Sn 125.6(4) . .
C7 N11 Sn 126.4(4) . .
C5 N12 C2 108.0(5) . .
C5 N12 Sn 125.6(4) . .
C2 N12 Sn 126.4(4) . .
C18 C13 C14 118.4(6) . .
C18 C13 C1 123.3(5) . .
C14 C13 C1 118.2(5) . .
C15 C14 C13 121.2(6) . .
C15 C14 H14 119.4 . .
C13 C14 H14 119.4 . .
C14 C15 C16 119.3(6) . .
C14 C15 H15 120.4 . .
C16 C15 H15 120.4 . .
C17 C16 C15 120.6(6) . .
C17 C16 I19 120.8(5) . .
C15 C16 I19 118.4(4) . .
C16 C17 C18 119.4(6) . .
C16 C17 H17 120.3 . .
C18 C17 H17 120.3 . .
C13 C18 C17 121.1(6) . .
C13 C18 H18 119.4 . .
C17 C18 H18 119.4 . .
C21 C20 C25 117.9(6) . .
C21 C20 C6 122.7(6) . .
C25 C20 C6 119.4(5) . .
C20 C21 C22 121.3(8) . .
C20 C21 H21 119.4 . .
C22 C21 H21 119.4 . .
C23 C22 C21 119.3(8) . .
C23 C22 H22 120.4 . .
C21 C22 H22 120.4 . .
C24 C23 C22 120.9(6) . .
C24 C23 I26 119.1(5) . .
C22 C23 I26 119.9(5) . .
C23 C24 C25 118.6(6) . .
C23 C24 H24 120.7 . .
C25 C24 H24 120.7 . .
C20 C25 C24 121.9(6) . .
C20 C25 H25 119.0 . .
C24 C25 H25 119.0 . .
O36 C28 C29 121.8(6) . .
O36 C28 C33 120.1(6) . .
C29 C28 C33 118.0(6) . .
C30 C29 C28 121.2(7) . .
C30 C29 H29 119.4 . .
C28 C29 H29 119.4 . .
C29 C30 C31 120.2(7) . .
C29 C30 H30 119.9 . .
C31 C30 H30 119.9 . .
C30 C31 C32 120.7(6) . .
C30 C31 N34 120.1(6) . .
C32 C31 N34 119.3(6) . .
C33 C32 C31 118.8(6) . .
C33 C32 H32 120.6 . .
C31 C32 H32 120.6 . .
C32 C33 C28 121.1(6) . .
C32 C33 H33 119.5 . .
C28 C33 H33 119.5 . .
O27 N34 O35 124.8(6) . .
O27 N34 C31 117.8(6) . .
O35 N34 C31 117.2(6) . .
C28 O36 Sn 120.6(4) . .

loop_
_geom_bond_atom_site_label_1
_geom_bond_atom_site_label_2
_geom_bond_distance
_geom_bond_site_symmetry_2
Sn O36 2.082(4) .
Sn O36 2.082(4) 2_666
Sn N11 2.087(5) .
Sn N11 2.087(5) 2_666
Sn N12 2.089(5) 2_666
Sn N12 2.089(5) .
C1 C2 1.414(8) .
C1 C10 1.416(8) .
C1 C13 1.486(8) .
C2 N12 1.379(8) .
C2 C3 1.431(8) .
C3 C4 1.343(9) .
C3 H3 0.9500 .
C4 C5 1.431(8) .
C4 H4 0.9500 .
C5 N12 1.384(7) .
C5 C6 1.415(8) .
C6 C7 1.399(9) 2_666
C6 C20 1.500(8) .
C7 N11 1.388(7) .
C7 C6 1.399(9) 2_666
C7 C8 1.437(9) .
C8 C9 1.339(9) .
C8 H8 0.9500 .
C9 C10 1.444(8) .
C9 H9 0.9500 .
C10 N11 1.376(8) .
C13 C18 1.389(9) .
C13 C14 1.398(9) .
C14 C15 1.378(9) .
C14 H14 0.9500 .
C15 C16 1.397(9) .
C15 H15 0.9500 .
C16 C17 1.379(9) .
C16 I19 2.103(6) .
C17 C18 1.390(9) .
C17 H17 0.9500 .
C18 H18 0.9500 .
C20 C21 1.355(10) .
C20 C25 1.364(9) .
C21 C22 1.396(12) .
C21 H21 0.9500 .
C22 C23 1.357(11) .
C22 H22 0.9500 .
C23 C24 1.355(10) .
C23 I26 2.113(6) .
C24 C25 1.394(10) .
C24 H24 0.9500 .
C25 H25 0.9500 .
O27 N34 1.242(8) .
C28 O36 1.325(8) .
C28 C29 1.397(10) .
C28 C33 1.411(10) .
C29 C30 1.363(10) .
C29 H29 0.9500 .
C30 C31 1.377(10) .
C30 H30 0.9500 .
C31 C32 1.402(10) .
C31 N34 1.446(9) .
C32 C33 1.375(10) .
C32 H32 0.9500 .
C33 H33 0.9500 .
N34 O35 1.253(9) .

loop_
_platon_squeeze_void_nr
_platon_squeeze_void_average_x
_platon_squeeze_void_average_y
_platon_squeeze_void_average_z
_platon_squeeze_void_volume
_platon_squeeze_void_count_electrons
_platon_squeeze_void_content
1 0.000 0.500 0.000 299 95 ' '
